data_4114952
loop_
_publ_author_name
'Mikael Retb\/oll'
'Alison J. Edwards'
'A. David Rae'
'Anthony C. Willis'
'Martin A. Bennett'
'Eric Wenger'

_publ_contact_author_address
;
R.S.C. A.N.U.
;
_publ_contact_author_name 'Eric Wenger'
_publ_section_title
;
 Preparation of Benzyne Complexes of Group 10 Metals by Intramolecular
 Suzuki Coupling of ortho-Metalated Phenylboronic Esters: Molecular
 Structure of the First Benzyne-Palladium(0) Complex
;
_journal_name_full 'Journal of the American Chemical Society'
_journal_page_first 8348
_journal_page_last 8360
_journal_paper_doi 10.1021/ja0264091
_journal_volume 124
_journal_year 2002
_chemical_compound_source 'Local laboratory'
_chemical_formula_moiety 'C42 H70 Ni P2 + C6 H6 '
_chemical_formula_sum 'C48 H76 Ni P2'
_chemical_formula_weight 773.794
_chemical_name_systematic
;
 ?
;
_space_group_IT_number 14
_symmetry_cell_setting monoclinic
_symmetry_space_group_name_Hall '-P 2yn'
_symmetry_space_group_name_H-M 'P 1 21/n 1'
_atom_sites_solution_hydrogens geom
_atom_sites_solution_primary direct
_atom_sites_solution_secondary difmap
_audit_creation_date 01-20-11
_audit_creation_method 'maXus +CRYSTALS_ver_12-03-99'
_cell_angle_alpha 90.00
_cell_angle_beta 96.1217(5)
_cell_angle_gamma 90.00
_cell_formula_units_Z 4
_cell_length_a 9.99820(10)
_cell_length_b 28.9827(3)
_cell_length_c 15.1034(2)
_cell_measurement_reflns_used 90596
_cell_measurement_temperature 200
_cell_measurement_theta_max 27.485
_cell_measurement_theta_min 2.910
_cell_volume 4351.63(9)
_computing_cell_refinement 'HKL Scalepack (Otwinowski & Minor 1997)'
_computing_data_collection
; 
 COLLECT (Nonius BV, 1997) 
;
_computing_data_reduction 'Denzo and Scalepak (Otwinowski & Minor, 1997)'
_computing_molecular_graphics
; 
 CAMERON (Watkin et al 1996) 
;
_computing_publication_material
; 
 CRYSTALS (Watkin et al 2001) + maXus(Mackay et al., 1999)
;
_computing_structure_refinement
; 
 CRYSTALS (Watkin et al 2001) 
;
_computing_structure_solution
; 
 SIR97 (Altomare et al, 1999) 
;
_diffrn_measured_fraction_theta_max 1.000
_diffrn_measurement_device KappaCCD
_diffrn_measurement_method CCD
_diffrn_orient_matrix_type X=UH
_diffrn_orient_matrix_UB_11 0.05691
_diffrn_orient_matrix_UB_12 -0.04549
_diffrn_orient_matrix_UB_13 0.06936
_diffrn_orient_matrix_UB_21 -0.02844
_diffrn_orient_matrix_UB_22 -0.01009
_diffrn_orient_matrix_UB_23 0.01672
_diffrn_orient_matrix_UB_31 0.00285
_diffrn_orient_matrix_UB_32 -0.05900
_diffrn_orient_matrix_UB_33 -0.03074
_diffrn_radiation_source 'fine-focus sealed tube'
_diffrn_radiation_type ' MoK\a'
_diffrn_radiation_wavelength_id all
_diffrn_reflns_av_R_equivalents 0.054
_diffrn_reflns_limit_h_max 12
_diffrn_reflns_limit_h_min -12
_diffrn_reflns_limit_k_max 35
_diffrn_reflns_limit_k_min -37
_diffrn_reflns_limit_l_max 19
_diffrn_reflns_limit_l_min -19
_diffrn_reflns_number 75271
_diffrn_reflns_theta_full 27.49
_diffrn_reflns_theta_max 27.49
_diffrn_reflns_theta_min 2.93
_exptl_absorpt_coefficient_mu 0.550
_exptl_absorpt_correction_T_max 0.979
_exptl_absorpt_correction_T_min 0.870
_exptl_absorpt_correction_type integration
_exptl_absorpt_process_details
;
gaussian integration (Coppens, 1970)
;
_exptl_crystal_colour yellow
_exptl_crystal_density_diffrn 1.181
_exptl_crystal_description needle
_exptl_crystal_F_000 1688
_exptl_crystal_size_max 0.38
_exptl_crystal_size_mid 0.13
_exptl_crystal_size_min 0.04
_refine_diff_density_max 0.88
_refine_diff_density_min -0.35
_refine_ls_extinction_method none
_refine_ls_goodness_of_fit_ref 1.0867
_refine_ls_hydrogen_treatment noref
_refine_ls_matrix_type full
_refine_ls_number_parameters 449
_refine_ls_number_reflns 3614
_refine_ls_R_factor_gt 0.0403
_refine_ls_shift/su_max 0.029526
_refine_ls_structure_factor_coef F
_refine_ls_weighting_details
;
Chebychev polynomial with 3 parameters, Carruthers & Watkin , 1979, 
0.474    0.211    0.245    
;
_refine_ls_weighting_scheme calc
_refine_ls_wR_factor_ref 0.0452
_reflns_d_resolution_high 0.62
_reflns_d_resolution_low 1.86
_reflns_limit_h_max 12
_reflns_limit_h_min -12
_reflns_limit_k_max 37
_reflns_limit_k_min 0
_reflns_limit_l_max 19
_reflns_limit_l_min 0
_reflns_number_gt 3614
_reflns_number_total 9960
_reflns_threshold_expression >3.00\s(I)
_cod_data_source_file ja0264091_s2_4.cif
_cod_data_source_block EXW21z
_cod_original_sg_symbol_H-M 'P 21/n '
_cod_original_formula_sum 'C48 H76 Ni P2 '
_cod_database_code 4114952

loop_
_symmetry_equiv_pos_as_xyz
+X,+Y,+Z
-X,-Y,-Z
'-X+ 1/2,+Y+ 1/2,-Z+ 1/2'
'+X+ 1/2,-Y+ 1/2,+Z+ 1/2'

loop_
_atom_site_label
_atom_site_type_symbol
_atom_site_fract_x
_atom_site_fract_y
_atom_site_fract_z
_atom_site_U_iso_or_equiv
_atom_site_occupancy
_atom_site_adp_type
Ni1 ni 0.45763(5) 0.15490(2) 0.24606(4) 0.0296 1.0000 Uani
P1 p 0.51008(11) 0.21799(4) 0.32313(7) 0.0282 1.0000 Uani
P2 p 0.59278(11) 0.09487(4) 0.24973(8) 0.0309 1.0000 Uani
C1 c 0.3136(4) 0.12681(17) 0.1749(3) 0.0375 1.0000 Uani
C2 c 0.2849(4) 0.16998(16) 0.1933(3) 0.0338 1.0000 Uani
C3 c 0.1621(5) 0.19061(19) 0.1627(3) 0.0460 1.0000 Uani
C4 c 0.0707(4) 0.1626(2) 0.1128(3) 0.0515 1.0000 Uani
C5 c 0.0992(5) 0.1174(2) 0.0950(4) 0.0603 1.0000 Uani
C6 c 0.2237(5) 0.0978(2) 0.1255(3) 0.0529 1.0000 Uani
C7 c 0.4189(4) 0.26765(16) 0.2677(3) 0.0356 1.0000 Uani
C8 c 0.4533(5) 0.27557(18) 0.1721(3) 0.0439 1.0000 Uani
C9 c 0.3481(5) 0.30677(19) 0.1218(3) 0.0516 1.0000 Uani
C10 c 0.3328(6) 0.3515(2) 0.1701(4) 0.0667 1.0000 Uani
C11 c 0.3055(7) 0.3445(2) 0.2649(4) 0.0759 1.0000 Uani
C12 c 0.4123(7) 0.31385(18) 0.3162(4) 0.0628 1.0000 Uani
C13 c 0.4413(4) 0.21554(16) 0.4327(3) 0.0325 1.0000 Uani
C14 c 0.2877(4) 0.2096(2) 0.4235(3) 0.0473 1.0000 Uani
C15 c 0.2368(5) 0.2085(2) 0.5155(3) 0.0562 1.0000 Uani
C16 c 0.3017(5) 0.16994(19) 0.5722(3) 0.0525 1.0000 Uani
C17 c 0.4548(5) 0.17452(19) 0.5810(3) 0.0466 1.0000 Uani
C18 c 0.5076(4) 0.17628(17) 0.4902(3) 0.0364 1.0000 Uani
C19 c 0.6888(4) 0.23464(15) 0.3545(3) 0.0307 1.0000 Uani
C20 c 0.7639(4) 0.24129(19) 0.2726(3) 0.0424 1.0000 Uani
C21 c 0.9148(5) 0.2482(2) 0.2991(3) 0.0524 1.0000 Uani
C22 c 0.9411(5) 0.2885(2) 0.3609(4) 0.0573 1.0000 Uani
C23 c 0.8670(5) 0.2834(2) 0.4425(4) 0.0613 1.0000 Uani
C24 c 0.7164(5) 0.2757(2) 0.4178(4) 0.0545 1.0000 Uani
C25 c 0.7614(4) 0.08473(17) 0.3131(3) 0.0369 1.0000 Uani
C26 c 0.8699(5) 0.11627(18) 0.2858(3) 0.0460 1.0000 Uani
C27 c 1.0071(5) 0.1050(2) 0.3332(4) 0.0542 1.0000 Uani
C28 c 1.0065(5) 0.1031(2) 0.4328(4) 0.0657 1.0000 Uani
C29 c 0.8968(5) 0.0730(2) 0.4612(3) 0.0613 1.0000 Uani
C30 c 0.7606(4) 0.08465(19) 0.4129(3) 0.0452 1.0000 Uani
C31 c 0.4941(5) 0.04406(15) 0.2799(3) 0.0384 1.0000 Uani
C32 c 0.4108(5) 0.05358(17) 0.3564(3) 0.0462 1.0000 Uani
C33 c 0.3165(6) 0.0146(2) 0.3723(4) 0.0663 1.0000 Uani
C34 c 0.3874(7) -0.0311(2) 0.3818(4) 0.0752 1.0000 Uani
C35 c 0.4655(7) -0.0408(2) 0.3035(4) 0.0741 1.0000 Uani
C36 c 0.5637(6) -0.00232(18) 0.2901(4) 0.0563 1.0000 Uani
C43 c 0.177(1) 0.0791(3) -0.1336(7) 0.1111 1.0000 Uani
C44 c 0.0780(14) 0.0476(4) -0.1214(7) 0.1596 1.0000 Uani
C45 c 0.012(1) 0.0249(3) -0.1932(7) 0.1150 1.0000 Uani
C46 c 0.0394(7) 0.0354(2) -0.2759(5) 0.0781 1.0000 Uani
C47 c 0.1352(7) 0.0676(2) -0.2877(5) 0.0789 1.0000 Uani
C48 c 0.2035(8) 0.0891(2) -0.2151(7) 0.0863 1.0000 Uani
C37 c 0.6317(5) 0.08298(17) 0.1327(3) 0.0432 1.0000 Uani
C38 c 0.6493(6) 0.12927(17) 0.0850(3) 0.0628 1.0000 Uani
C391 c 0.6297(16) 0.1190(4) -0.0163(4) 0.0803(12) 0.3003(12) Uiso
C392 c 0.7025(8) 0.1237(3) -0.0054(4) 0.0803(12) 0.6997(12) Uiso
C401 c 0.7335(17) 0.0826(5) -0.0400(9) 0.0803(12) 0.3003(12) Uiso
C402 c 0.6038(8) 0.0928(3) -0.0610(4) 0.0803(12) 0.6997(12) Uiso
C411 c 0.7162(19) 0.0346(5) 0.0144(14) 0.0803(12) 0.3003(12) Uiso
C412 c 0.5985(9) 0.0478(3) -0.0172(6) 0.0803(12) 0.6997(12) Uiso
C421 c 0.7256(19) 0.0440(7) 0.1144(12) 0.0803(12) 0.3003(12) Uiso
C422 c 0.5432(8) 0.0541(3) 0.0764(6) 0.0803(12) 0.6997(12) Uiso
H31 h 0.1428(5) 0.22357(19) 0.1763(3) 0.0607 1.0000 Uiso
H41 h -0.0190(4) 0.1754(2) 0.0892(3) 0.0656 1.0000 Uiso
H51 h 0.0293(5) 0.0980(2) 0.0605(4) 0.0694 1.0000 Uiso
H61 h 0.2481(5) 0.0654(2) 0.1113(3) 0.0628 1.0000 Uiso
H71 h 0.3238(4) 0.25686(16) 0.2669(3) 0.0459 1.0000 Uiso
H81 h 0.5431(5) 0.29104(18) 0.1751(3) 0.0569 1.0000 Uiso
H82 h 0.4574(5) 0.24525(18) 0.1410(3) 0.0569 1.0000 Uiso
H91 h 0.3742(5) 0.31319(19) 0.0609(3) 0.0655 1.0000 Uiso
H92 h 0.2596(5) 0.29040(19) 0.1166(3) 0.0655 1.0000 Uiso
H101 h 0.4196(6) 0.3688(2) 0.1714(4) 0.0814 1.0000 Uiso
H102 h 0.2590(6) 0.3702(2) 0.1375(4) 0.0814 1.0000 Uiso
H111 h 0.3009(7) 0.3749(2) 0.2956(4) 0.0975 1.0000 Uiso
H112 h 0.2168(7) 0.3284(2) 0.2640(4) 0.0975 1.0000 Uiso
H121 h 0.5017(7) 0.32940(18) 0.3171(4) 0.0751 1.0000 Uiso
H122 h 0.3913(7) 0.30862(18) 0.3787(4) 0.0751 1.0000 Uiso
H131 h 0.4624(4) 0.24545(16) 0.4641(3) 0.0436 1.0000 Uiso
H141 h 0.2438(4) 0.2353(2) 0.3870(3) 0.0613 1.0000 Uiso
H142 h 0.2647(4) 0.1795(2) 0.3933(3) 0.0613 1.0000 Uiso
H151 h 0.2636(5) 0.2383(2) 0.5457(3) 0.0708 1.0000 Uiso
H152 h 0.1367(5) 0.2053(2) 0.5102(3) 0.0708 1.0000 Uiso
H161 h 0.2680(5) 0.16999(19) 0.6322(3) 0.0682 1.0000 Uiso
H162 h 0.2769(5) 0.14014(19) 0.5413(3) 0.0682 1.0000 Uiso
H171 h 0.4802(5) 0.20401(19) 0.6129(3) 0.0608 1.0000 Uiso
H172 h 0.4966(5) 0.14795(19) 0.6161(3) 0.0608 1.0000 Uiso
H181 h 0.6076(4) 0.17999(17) 0.4964(3) 0.0476 1.0000 Uiso
H182 h 0.4827(4) 0.14660(17) 0.4589(3) 0.0476 1.0000 Uiso
H191 h 0.7259(4) 0.20803(15) 0.3915(3) 0.0401 1.0000 Uiso
H201 h 0.7279(4) 0.26925(19) 0.2394(3) 0.0549 1.0000 Uiso
H202 h 0.7492(4) 0.21352(19) 0.2335(3) 0.0549 1.0000 Uiso
H211 h 0.9616(5) 0.2529(2) 0.2445(3) 0.0678 1.0000 Uiso
H212 h 0.9510(5) 0.2199(2) 0.3312(3) 0.0678 1.0000 Uiso
H221 h 1.0399(5) 0.2916(2) 0.3786(4) 0.0704 1.0000 Uiso
H222 h 0.9067(5) 0.3169(2) 0.3285(4) 0.0704 1.0000 Uiso
H231 h 0.8820(5) 0.3113(2) 0.4811(4) 0.0752 1.0000 Uiso
H232 h 0.9035(5) 0.2556(2) 0.4760(4) 0.0752 1.0000 Uiso
H241 h 0.6796(5) 0.3039(2) 0.3858(4) 0.0715 1.0000 Uiso
H242 h 0.6700(5) 0.2709(2) 0.4726(4) 0.0715 1.0000 Uiso
H251 h 0.7865(4) 0.05258(17) 0.2974(3) 0.0473 1.0000 Uiso
H261 h 0.8467(5) 0.14867(18) 0.3010(3) 0.0557 1.0000 Uiso
H262 h 0.8728(5) 0.11359(18) 0.2200(3) 0.0557 1.0000 Uiso
H271 h 1.0738(5) 0.1286(2) 0.3178(4) 0.0654 1.0000 Uiso
H272 h 1.0343(5) 0.0740(2) 0.3127(4) 0.0654 1.0000 Uiso
H281 h 1.0953(5) 0.0915(2) 0.4608(4) 0.0827 1.0000 Uiso
H282 h 0.9912(5) 0.1351(2) 0.4543(4) 0.0827 1.0000 Uiso
H291 h 0.8925(5) 0.0759(2) 0.5268(3) 0.0756 1.0000 Uiso
H292 h 0.9180(5) 0.0404(2) 0.4465(3) 0.0756 1.0000 Uiso
H301 h 0.7363(4) 0.11645(19) 0.4313(3) 0.0573 1.0000 Uiso
H302 h 0.6914(4) 0.06226(19) 0.4296(3) 0.0573 1.0000 Uiso
H311 h 0.4305(5) 0.03923(15) 0.2249(3) 0.0487 1.0000 Uiso
H321 h 0.4735(5) 0.05824(17) 0.4118(3) 0.0576 1.0000 Uiso
H322 h 0.3571(5) 0.08232(17) 0.3429(3) 0.0576 1.0000 Uiso
H331 h 0.2722(6) 0.0210(2) 0.4274(4) 0.0856 1.0000 Uiso
H332 h 0.2464(6) 0.0125(2) 0.3200(4) 0.0856 1.0000 Uiso
H341 h 0.4527(7) -0.0300(2) 0.4367(4) 0.0898 1.0000 Uiso
H342 h 0.3205(7) -0.0563(2) 0.3877(4) 0.0898 1.0000 Uiso
H351 h 0.5148(7) -0.0707(2) 0.3131(4) 0.0907 1.0000 Uiso
H352 h 0.4001(7) -0.0429(2) 0.2488(4) 0.0907 1.0000 Uiso
H361 h 0.6318(6) -0.00100(18) 0.3436(4) 0.0719 1.0000 Uiso
H362 h 0.6101(6) -0.00860(18) 0.2359(4) 0.0719 1.0000 Uiso
H431 h 0.229(1) 0.0942(3) -0.0813(7) 0.1425 1.0000 Uiso
H441 h 0.0541(14) 0.0413(4) -0.0599(7) 0.1951 1.0000 Uiso
H451 h -0.060(1) 0.0019(3) -0.1833(7) 0.1341 1.0000 Uiso
H461 h -0.0066(7) 0.0188(2) -0.3288(5) 0.1007 1.0000 Uiso
H471 h 0.1551(7) 0.0762(2) -0.3490(5) 0.0953 1.0000 Uiso
H481 h 0.2749(8) 0.1121(2) -0.2253(7) 0.1119 1.0000 Uiso
H371 h 0.7156(5) 0.06404(17) 0.1425(3) 0.0520 1.0000 Uiso
H381 h 0.7139(6) 0.14884(17) 0.1236(3) 0.0766 1.0000 Uiso
H382 h 0.5599(6) 0.14507(17) 0.0758(3) 0.0766 1.0000 Uiso
H391 h 0.7935(8) 0.1090(3) 0.0021(4) 0.0963 0.6997 Uiso
H392 h 0.7086(8) 0.1544(3) -0.0348(4) 0.0963 0.6997 Uiso
H401 h 0.6337(8) 0.0888(3) -0.1216(4) 0.0963 0.6997 Uiso
H402 h 0.5125(8) 0.1073(3) -0.0665(4) 0.0963 0.6997 Uiso
H411 h 0.6907(9) 0.0340(3) -0.0088(6) 0.0963 0.6997 Uiso
H412 h 0.5371(9) 0.0268(3) -0.0553(6) 0.0963 0.6997 Uiso
H421 h 0.5373(8) 0.0232(3) 0.1052(6) 0.0963 0.6997 Uiso
H422 h 0.4518(8) 0.0685(3) 0.0678(6) 0.0963 0.6997 Uiso

loop_
_atom_site_aniso_label
_atom_site_aniso_U_11
_atom_site_aniso_U_22
_atom_site_aniso_U_33
_atom_site_aniso_U_23
_atom_site_aniso_U_13
_atom_site_aniso_U_12
Ni1 0.0250(3) 0.0316(3) 0.0321(3) -0.0010(3) 0.0022(2) 0.0003(3)
P1 0.0247(6) 0.0314(6) 0.0287(6) 0.0007(5) 0.0038(4) 0.0004(5)
P2 0.0265(6) 0.0329(6) 0.0333(6) 0.0005(5) 0.0029(5) -0.0004(5)
C1 0.031(2) 0.049(3) 0.032(3) -0.004(2) 0.0000(19) 0.001(2)
C2 0.024(2) 0.047(3) 0.031(2) 0.001(2) 0.0062(18) -0.0031(19)
C3 0.032(3) 0.053(3) 0.053(3) 0.009(3) 0.007(2) 0.004(2)
C4 0.023(2) 0.078(4) 0.052(3) 0.011(3) -0.002(2) -0.000(3)
C5 0.036(3) 0.085(5) 0.057(4) -0.012(3) -0.010(2) -0.011(3)
C6 0.042(3) 0.058(3) 0.058(3) -0.013(3) -0.004(2) -0.007(3)
C7 0.031(2) 0.038(3) 0.037(3) 0.004(2) -0.0003(19) 0.003(2)
C8 0.042(3) 0.049(3) 0.041(3) 0.016(2) 0.004(2) 0.006(2)
C9 0.043(3) 0.059(3) 0.050(3) 0.018(3) -0.004(2) 0.005(3)
C10 0.060(3) 0.042(3) 0.093(5) 0.023(3) -0.016(3) 0.006(3)
C11 0.105(5) 0.044(3) 0.075(4) -0.004(3) -0.008(3) 0.032(4)
C12 0.086(4) 0.041(3) 0.056(3) -0.003(3) -0.013(3) 0.018(3)
C13 0.030(2) 0.037(3) 0.031(2) -0.003(2) 0.0084(17) -0.001(2)
C14 0.030(2) 0.066(4) 0.047(3) 0.006(3) 0.009(2) 0.001(2)
C15 0.037(3) 0.084(4) 0.051(3) 0.004(3) 0.023(2) -0.003(3)
C16 0.050(3) 0.065(4) 0.046(3) 0.003(3) 0.021(2) -0.012(3)
C17 0.054(3) 0.053(3) 0.034(3) 0.006(2) 0.009(2) -0.003(2)
C18 0.030(2) 0.049(3) 0.030(2) 0.002(2) 0.0041(18) -0.002(2)
C19 0.026(2) 0.034(2) 0.033(2) 0.0022(19) 0.0056(18) -0.0032(18)
C20 0.032(2) 0.058(3) 0.038(3) 0.003(2) 0.009(2) -0.002(2)
C21 0.032(3) 0.069(4) 0.058(3) 0.008(3) 0.015(2) 0.000(2)
C22 0.030(3) 0.054(3) 0.087(4) 0.005(3) 0.002(3) -0.009(2)
C23 0.044(3) 0.074(4) 0.067(4) -0.026(3) 0.006(3) -0.017(3)
C24 0.036(3) 0.071(4) 0.058(3) -0.024(3) 0.012(2) -0.013(3)
C25 0.033(2) 0.044(3) 0.033(2) 0.002(2) -0.0001(19) 0.006(2)
C26 0.035(3) 0.050(3) 0.053(3) 0.003(3) 0.007(2) 0.001(2)
C27 0.036(3) 0.061(4) 0.065(4) -0.005(3) 0.001(2) -0.010(2)
C28 0.041(3) 0.092(5) 0.062(4) -0.005(3) -0.008(3) -0.003(3)
C29 0.049(3) 0.093(5) 0.040(3) -0.007(3) -0.005(2) 0.005(3)
C30 0.032(2) 0.062(3) 0.042(3) -0.003(2) 0.001(2) 0.001(2)
C31 0.040(3) 0.032(3) 0.042(3) 0.005(2) 0.001(2) -0.003(2)
C32 0.042(3) 0.045(3) 0.052(3) 0.004(2) 0.008(2) -0.004(2)
C33 0.062(4) 0.072(4) 0.066(4) 0.004(3) 0.014(3) -0.025(3)
C34 0.102(5) 0.056(4) 0.068(4) 0.006(3) 0.014(4) -0.039(4)
C35 0.103(5) 0.039(3) 0.079(5) 0.003(3) 0.000(4) -0.013(3)
C36 0.069(4) 0.042(3) 0.058(3) 0.003(3) 0.011(3) -0.003(3)
C43 0.125(8) 0.101(7) 0.105(7) -0.029(6) 0.002(6) -0.022(6)
C44 0.213(13) 0.182(12) 0.090(7) -0.040(7) 0.045(8) -0.07(1)
C45 0.123(7) 0.115(7) 0.111(7) -0.020(6) 0.031(6) -0.049(6)
C46 0.072(4) 0.073(5) 0.087(5) -0.002(4) -0.005(4) 0.009(4)
C47 0.080(5) 0.073(5) 0.082(5) 0.015(4) 0.002(4) 0.015(4)
C48 0.080(5) 0.059(4) 0.119(7) -0.007(5) 0.008(5) 0.003(4)
C37 0.049(3) 0.045(3) 0.036(3) -0.004(2) 0.006(2) 0.011(2)
C38 0.078(4) 0.071(4) 0.042(3) 0.014(3) 0.019(3) 0.022(3)

loop_
_atom_type_symbol
_atom_type_scat_dispersion_real
_atom_type_scat_dispersion_imag
_atom_type_scat_Cromer_Mann_a1
_atom_type_scat_Cromer_Mann_b1
_atom_type_scat_Cromer_Mann_a2
_atom_type_scat_Cromer_Mann_b2
_atom_type_scat_Cromer_Mann_a3
_atom_type_scat_Cromer_Mann_b3
_atom_type_scat_Cromer_Mann_a4
_atom_type_scat_Cromer_Mann_b4
_atom_type_scat_Cromer_Mann_c
_atom_type_scat_source
'C   ' 0.0033 0.0016 2.3100 20.8439 1.0200 10.2075 1.5886 0.5687 0.8650 51.6512 0.2156 International_Tables_Vol_IV_Table_2.2B
'H   ' 0.0000 0.0000 0.4930 10.5109 0.3229 26.1257 0.1402 3.1424 0.0408 57.7997 0.0030 International_Tables_Vol_IV_Table_2.2B
'Ni  ' 0.2850 1.1130 12.8376 3.8785 7.2920 0.2565 4.4438 12.1763 2.3800 66.3421 1.0341 International_Tables_Vol_IV_Table_2.2B
'P   ' 0.0900 0.0950 6.4345 1.9067 4.1791 27.1570 1.7800 0.5260 1.4908 68.1645 1.1149 International_Tables_Vol_IV_Table_2.2B

loop_
_diffrn_radiation_wavelength
0.71073

loop_
_exptl_crystal_face_index_h
_exptl_crystal_face_index_k
_exptl_crystal_face_index_l
_exptl_crystal_face_perp_dist
0 1 -1 0.070
0 -1 1 0.060
0 1 0 0.020
0 -1 0 0.020
1 0 0 0.180
-1 0 0 0.200

loop_
_geom_angle_atom_site_label_1
_geom_angle_atom_site_label_2
_geom_angle_atom_site_label_3
_geom_angle
_geom_angle_publ_flag
P1 Ni1 P2 122.19(5) yes
P1 Ni1 C1 141.63(15) yes
P2 Ni1 C1 95.88(15) yes
P1 Ni1 C2 100.82(14) yes
P2 Ni1 C2 136.93(14) yes
C1 Ni1 C2 41.08(19) yes
Ni1 P1 C7 109.15(15) yes
Ni1 P1 C13 110.42(15) yes
C7 P1 C13 102.7(2) yes
Ni1 P1 C19 121.20(14) yes
C7 P1 C19 109.0(2) yes
C13 P1 C19 102.65(19) yes
Ni1 P2 C25 130.89(16) yes
Ni1 P2 C31 106.99(15) yes
C25 P2 C31 102.9(2) yes
Ni1 P2 C37 108.01(16) yes
C25 P2 C37 100.8(2) yes
C31 P2 C37 104.7(2) yes
Ni1 C1 C2 68.9(3) yes
Ni1 C1 C6 168.0(4) yes
C2 C1 C6 123.0(4) yes
Ni1 C2 C1 70.0(3) yes
Ni1 C2 C3 167.5(4) yes
C1 C2 C3 122.5(4) yes
C2 C3 C4 115.8(5) yes
C2 C3 H31 121.5(3) no
C4 C3 H31 122.7(3) no
C3 C4 C5 121.8(5) yes
C3 C4 H41 119.4(3) no
C5 C4 H41 118.8(3) no
C4 C5 C6 121.3(5) yes
C4 C5 H51 119.4(3) no
C6 C5 H51 119.4(3) no
C1 C6 C5 115.6(5) yes
C1 C6 H61 121.7(3) no
C5 C6 H61 122.7(3) no
P1 C7 C8 113.1(3) yes
P1 C7 C12 120.5(3) yes
C8 C7 C12 110.1(4) yes
P1 C7 H71 100.58(14) no
C8 C7 H71 110.1(2) no
C12 C7 H71 100.9(3) no
C7 C8 C9 110.2(4) yes
C7 C8 H81 108.3(3) no
C9 C8 H81 108.9(3) no
C7 C8 H82 109.6(3) no
C9 C8 H82 110.3(3) no
H81 C8 H82 109.467 no
C8 C9 C10 111.7(4) yes
C8 C9 H91 109.6(3) no
C10 C9 H91 109.6(3) no
C8 C9 H92 108.3(3) no
C10 C9 H92 108.1(3) no
H91 C9 H92 109.467 no
C9 C10 C11 112.6(5) yes
C9 C10 H101 107.9(3) no
C11 C10 H101 107.1(4) no
C9 C10 H102 109.6(3) no
C11 C10 H102 110.0(3) no
H101 C10 H102 109.466 no
C10 C11 C12 111.9(5) yes
C10 C11 H111 110.1(3) no
C12 C11 H111 109.9(3) no
C10 C11 H112 107.5(4) no
C12 C11 H112 107.8(4) no
H111 C11 H112 109.467 no
C7 C12 C11 109.1(4) yes
C7 C12 H121 108.4(3) no
C11 C12 H121 108.6(4) no
C7 C12 H122 110.1(3) no
C11 C12 H122 111.1(4) no
H121 C12 H122 109.467 no
P1 C13 C14 112.6(3) yes
P1 C13 C18 110.6(3) yes
C14 C13 C18 109.6(4) yes
P1 C13 H131 108.03(14) no
C14 C13 H131 107.3(3) no
C18 C13 H131 108.5(2) no
C13 C14 C15 110.3(4) yes
C13 C14 H141 110.1(3) no
C15 C14 H141 110.3(3) no
C13 C14 H142 108.5(3) no
C15 C14 H142 108.2(3) no
H141 C14 H142 109.467 no
C14 C15 C16 111.5(4) yes
C14 C15 H151 107.3(3) no
C16 C15 H151 107.6(3) no
C14 C15 H152 110.9(3) no
C16 C15 H152 110.0(3) no
H151 C15 H152 109.466 no
C15 C16 C17 110.5(4) yes
C15 C16 H161 110.3(3) no
C17 C16 H161 110.6(3) no
C15 C16 H162 107.7(3) no
C17 C16 H162 108.2(3) no
H161 C16 H162 109.466 no
C16 C17 C18 111.4(4) yes
C16 C17 H171 108.5(3) no
C18 C17 H171 108.1(3) no
C16 C17 H172 109.7(3) no
C18 C17 H172 109.7(3) no
H171 C17 H172 109.466 no
C13 C18 C17 111.3(4) yes
C13 C18 H181 109.9(2) no
C17 C18 H181 110.9(2) no
C13 C18 H182 107.4(2) no
C17 C18 H182 107.7(3) no
H181 C18 H182 109.466 no
P1 C19 C20 111.6(3) yes
P1 C19 C24 117.7(3) yes
C20 C19 C24 109.6(4) yes
P1 C19 H191 103.35(14) no
C20 C19 H191 111.4(3) no
C24 C19 H191 102.7(3) no
C19 C20 C21 111.1(4) yes
C19 C20 H201 109.1(3) no
C21 C20 H201 108.5(3) no
C19 C20 H202 108.8(3) no
C21 C20 H202 109.8(3) no
H201 C20 H202 109.467 no
C20 C21 C22 111.5(4) yes
C20 C21 H211 109.7(3) no
C22 C21 H211 110.0(3) no
C20 C21 H212 108.3(3) no
C22 C21 H212 107.8(3) no
H211 C21 H212 109.467 no
C21 C22 C23 111.3(4) yes
C21 C22 H221 109.9(3) no
C23 C22 H221 110.3(3) no
C21 C22 H222 107.9(3) no
C23 C22 H222 107.9(3) no
H221 C22 H222 109.467 no
C22 C23 C24 111.8(4) yes
C22 C23 H231 109.9(3) no
C24 C23 H231 110.0(3) no
C22 C23 H232 107.9(3) no
C24 C23 H232 107.6(3) no
H231 C23 H232 109.466 no
C19 C24 C23 111.9(4) yes
C19 C24 H241 107.5(3) no
C23 C24 H241 107.5(3) no
C19 C24 H242 109.9(3) no
C23 C24 H242 110.5(3) no
H241 C24 H242 109.466 no
P2 C25 C26 113.5(3) yes
P2 C25 C30 114.3(3) yes
C26 C25 C30 110.8(4) yes
P2 C25 H251 105.10(15) no
C26 C25 H251 107.1(3) no
C30 C25 H251 105.3(3) no
C25 C26 C27 112.4(4) yes
C25 C26 H261 108.3(3) no
C27 C26 H261 108.3(3) no
C25 C26 H262 108.8(3) no
C27 C26 H262 109.5(3) no
H261 C26 H262 109.467 no
C26 C27 C28 112.4(4) yes
C26 C27 H271 109.7(3) no
C28 C27 H271 109.4(3) no
C26 C27 H272 108.0(3) no
C28 C27 H272 107.8(3) no
H271 C27 H272 109.467 no
C27 C28 C29 112.8(4) yes
C27 C28 H281 109.7(3) no
C29 C28 H281 109.2(3) no
C27 C28 H282 107.8(3) no
C29 C28 H282 107.8(3) no
H281 C28 H282 109.466 no
C28 C29 C30 112.4(5) yes
C28 C29 H291 110.1(3) no
C30 C29 H291 109.1(3) no
C28 C29 H292 107.9(3) no
C30 C29 H292 107.8(3) no
H291 C29 H292 109.465 no
C25 C30 C29 112.4(4) yes
C25 C30 H301 107.7(3) no
C29 C30 H301 107.7(3) no
C25 C30 H302 109.2(3) no
C29 C30 H302 110.2(3) no
H301 C30 H302 109.467 no
P2 C31 C32 113.0(3) yes
P2 C31 C36 118.6(3) yes
C32 C31 C36 111.5(4) yes
P2 C31 H311 102.41(15) no
C32 C31 H311 107.7(3) no
C36 C31 H311 101.9(3) no
C31 C32 C33 112.8(4) yes
C31 C32 H321 108.3(3) no
C33 C32 H321 108.3(3) no
C31 C32 H322 108.8(3) no
C33 C32 H322 109.0(3) no
H321 C32 H322 109.467 no
C32 C33 C34 112.3(5) yes
C32 C33 H331 109.4(3) no
C34 C33 H331 109.4(3) no
C32 C33 H332 108.4(3) no
C34 C33 H332 107.8(3) no
H331 C33 H332 109.467 no
C33 C34 C35 111.5(5) yes
C33 C34 H341 108.0(3) no
C35 C34 H341 107.9(4) no
C33 C34 H342 109.8(3) no
C35 C34 H342 110.0(3) no
H341 C34 H342 109.468 no
C34 C35 C36 111.5(5) yes
C34 C35 H351 109.6(3) no
C36 C35 H351 109.9(3) no
C34 C35 H352 108.1(4) no
C36 C35 H352 108.2(3) no
H351 C35 H352 109.466 no
C31 C36 C35 111.7(5) yes
C31 C36 H361 108.3(3) no
C35 C36 H361 108.4(3) no
C31 C36 H362 109.0(3) no
C35 C36 H362 109.9(3) no
H361 C36 H362 109.466 no
C44 C43 C48 119.4(9) yes
C44 C43 H431 120.5(6) no
C48 C43 H431 120.1(5) no
C43 C44 C45 120.3(9) yes
C43 C44 H441 119.6(6) no
C45 C44 H441 120.1(6) no
C44 C45 C46 119.6(9) yes
C44 C45 H451 119.5(6) no
C46 C45 H451 120.8(5) no
C45 C46 C47 119.6(7) yes
C45 C46 H461 120.7(5) no
C47 C46 H461 119.6(5) no
C46 C47 C48 120.2(7) yes
C46 C47 H471 120.3(5) no
C48 C47 H471 119.6(5) no
C43 C48 C47 120.8(8) yes
C43 C48 H481 120.5(5) no
C47 C48 H481 118.7(5) no
P2 C37 C38 109.0(3) yes
P2 C37 C421 120.2(7) yes
C38 C37 C421 117.4(8) yes
P2 C37 C422 119.3(4) yes
C38 C37 C422 109.0(5) yes
P2 C37 H371 102.50(15) no
C38 C37 H371 114.3(3) no
C37 C38 H381 108.6(3) no
C392 C38 H381 108.5(3) no
C37 C38 H382 108.6(3) no
C392 C38 H382 108.5(4) no
H381 C38 H382 109.467 no
C38 C391 C401 110.0(5) yes
C38 C392 C402 106.8(4) yes
C391 C392 C402 37.3(8) yes
C401 C392 C402 55.2(8) yes
C38 C392 H391 110.1(4) no
C402 C392 H391 110.0(4) no
C38 C392 H392 110.2(3) no
C402 C392 H392 110.3(4) no
H391 C392 H392 109.467 no
C391 C401 C411 110.7(5) yes
C392 C401 C411 121.1(7) yes
C392 C402 C412 109.1(4) yes
C401 C402 C412 77.1(9) yes
C391 C402 H401 127.5(9) no
C392 C402 H401 109.6(3) no
C401 C402 H401 79.3(6) no
C412 C402 H401 109.7(4) no
C392 C402 H402 109.4(4) no
C412 C402 H402 109.6(4) no
H401 C402 H402 109.467 no
C401 C411 C421 110.2(5) yes
C402 C412 C422 109.4(4) yes
C411 C412 C422 95.5(11) yes
C402 C412 H411 109.5(4) no
C402 C412 H412 109.3(4) no
C422 C412 H412 109.4(3) no
H411 C412 H412 109.467 no
C37 C421 C411 109.9(5) yes
C37 C422 C412 110.3(4) yes
C37 C422 H421 109.1(4) no
C412 C422 H421 109.1(4) no
C37 C422 H422 109.4(4) no
C412 C422 H422 109.5(4) no

loop_
_geom_bond_atom_site_label_1
_geom_bond_atom_site_label_2
_geom_bond_distance
_geom_bond_publ_flag
Ni1 P1 2.2007(12) yes
Ni1 P2 2.2002(12) yes
Ni1 C1 1.888(4) yes
Ni1 C2 1.875(4) yes
P1 C7 1.855(4) yes
P1 C13 1.860(4) yes
P1 C19 1.862(4) yes
P2 C25 1.871(4) yes
P2 C31 1.856(5) yes
P2 C37 1.881(4) yes
C1 C2 1.320(6) yes
C1 C6 1.389(7) yes
C2 C3 1.399(6) yes
C3 C4 1.385(7) yes
C3 H31 1.000 no
C4 C5 1.374(8) yes
C4 H41 1.000 no
C5 C6 1.400(7) yes
C5 H51 1.000 no
C6 H61 1.000 no
C7 C8 1.536(6) yes
C7 C12 1.531(7) yes
C7 H71 1.000 no
C8 C9 1.527(6) yes
C8 H81 1.000 no
C8 H82 1.000 no
C9 C10 1.504(8) yes
C9 H91 1.000 no
C9 H92 1.000 no
C10 C11 1.500(8) yes
C10 H101 1.000 no
C10 H102 1.000 no
C11 C12 1.534(7) yes
C11 H111 1.000 no
C11 H112 1.000 no
C12 H121 1.000 no
C12 H122 1.000 no
C13 C14 1.536(6) yes
C13 C18 1.538(6) yes
C13 H131 1.000 no
C14 C15 1.530(6) yes
C14 H141 1.000 no
C14 H142 1.000 no
C15 C16 1.512(7) yes
C15 H151 1.000 no
C15 H152 1.000 no
C16 C17 1.528(7) yes
C16 H161 1.000 no
C16 H162 1.000 no
C17 C18 1.523(6) yes
C17 H171 1.000 no
C17 H172 1.000 no
C18 H181 1.000 no
C18 H182 1.000 no
C19 C20 1.527(6) yes
C19 C24 1.533(6) yes
C19 H191 1.000 no
C20 C21 1.532(6) yes
C20 H201 1.000 no
C20 H202 1.000 no
C21 C22 1.499(7) yes
C21 H211 1.000 no
C21 H212 1.000 no
C22 C23 1.511(7) yes
C22 H221 1.000 no
C22 H222 1.000 no
C23 C24 1.528(7) yes
C23 H231 1.000 no
C23 H232 1.000 no
C24 H241 1.000 no
C24 H242 1.000 no
C25 C26 1.510(6) yes
C25 C30 1.509(6) yes
C25 H251 1.000 no
C26 C27 1.513(7) yes
C26 H261 1.000 no
C26 H262 1.000 no
C27 C28 1.507(7) yes
C27 H271 1.000 no
C27 H272 1.000 no
C28 C29 1.500(8) yes
C28 H281 1.000 no
C28 H282 1.000 no
C29 C30 1.512(7) yes
C29 H291 1.000 no
C29 H292 1.000 no
C30 H301 1.000 no
C30 H302 1.000 no
C31 C32 1.519(7) yes
C31 C36 1.514(7) yes
C31 H311 1.000 no
C32 C33 1.508(7) yes
C32 H321 1.000 no
C32 H322 1.000 no
C33 C34 1.502(9) yes
C33 H331 1.000 no
C33 H332 1.000 no
C34 C35 1.511(9) yes
C34 H341 1.000 no
C34 H342 1.000 no
C35 C36 1.512(8) yes
C35 H351 1.000 no
C35 H352 1.000 no
C36 H361 1.000 no
C36 H362 1.000 no
C43 C44 1.374(13) yes
C43 C48 1.319(11) yes
C43 H431 1.000 no
C44 C45 1.378(12) yes
C44 H441 1.000 no
C45 C46 1.34(1) yes
C45 H451 1.000 no
C46 C47 1.362(9) yes
C46 H461 1.000 no
C47 C48 1.38(1) yes
C47 H471 1.000 no
C48 H481 1.000 no
C37 C38 1.542(7) yes
C37 C421 1.514(19) yes
C37 C422 1.430(9) yes
C37 H371 1.000 no
C38 C391 1.549(5) yes
C38 C392 1.526(4) yes
C38 H381 1.000 no
C38 H382 1.000 no
C391 C392 0.742(16) yes
C391 C401 1.547(5) yes
C391 C402 1.030(11) yes
C392 C401 1.348(14) yes
C392 C402 1.517(5) yes
C392 H391 1.000 no
C392 H392 1.000 no
C401 C402 1.335(19) yes
C401 C411 1.63(2) yes
C402 C412 1.467(11) yes
C402 H401 1.000 no
C402 H402 1.000 no
C411 C412 1.28(2) yes
C411 C421 1.53(2) yes
C412 C422 1.584(11) yes
C412 H411 1.000 no
C412 H412 1.000 no
C422 H421 1.000 no
C422 H422 1.000 no
